data_7151331
loop_
_publ_author_name
'Pereira, Raquel'
'Furst, Audrey'
'Iglesias, Beatriz'
'Germain, Pierre'
'Gronemeyer, Hinrich'
'de Lera, Angel R.'

_publ_section_title
;
 Insights into the mechanism of the site-selective sequential
 palladium-catalyzed cross-coupling reactions of
 dibromothiophenes/dibromothiazoles and arylboronic acids. Synthesis of
 PPARbeta/delta agonists.
;
_journal_issue 24
_journal_name_full 'Organic &amp; biomolecular chemistry'
_journal_page_first 4514
_journal_page_last 4525
_journal_paper_doi 10.1039/b612235c
_journal_volume 4
_journal_year 2006
_chemical_formula_sum 'C50 H40 Br F3 O2 P2 Pd S'
_chemical_formula_weight 1010.13
_chemical_name_systematic
;
?
;
_space_group_IT_number 14
_symmetry_cell_setting monoclinic
_symmetry_space_group_name_Hall '-P 2yn'
_symmetry_space_group_name_H-M 'P 1 21/n 1'
_atom_sites_solution_hydrogens geom
_atom_sites_solution_primary direct
_atom_sites_solution_secondary difmap
_audit_creation_method SHELXL-97
_cell_angle_alpha 90.00
_cell_angle_beta 102.583(4)
_cell_angle_gamma 90.00
_cell_formula_units_Z 4
_cell_length_a 21.459(3)
_cell_length_b 11.2009(16)
_cell_length_c 22.854(3)
_cell_measurement_temperature 293(2)
_cell_volume 5361.3(13)
_computing_cell_refinement 'Bruker SMART'
_computing_data_collection 'Bruker SMART'
_computing_data_reduction 'Bruker SAINT'
_computing_molecular_graphics 'Bruker SHELXTL'
_computing_publication_material 'Bruker SHELXTL'
_computing_structure_refinement 'SHELXL-97 (Sheldrick, 1997)'
_computing_structure_solution 'SHELXS-97 (Sheldrick, 1990)'
_diffrn_ambient_temperature 293(2)
_diffrn_measured_fraction_theta_full 0.943
_diffrn_measured_fraction_theta_max 0.943
_diffrn_measurement_device_type 'CCD area detector'
_diffrn_measurement_method 'phi and omega scans'
_diffrn_radiation_monochromator graphite
_diffrn_radiation_source 'fine-focus sealed tube'
_diffrn_radiation_type MoK\a
_diffrn_radiation_wavelength 0.71073
_diffrn_reflns_av_R_equivalents 0.1086
_diffrn_reflns_av_sigmaI/netI 0.1904
_diffrn_reflns_limit_h_max 25
_diffrn_reflns_limit_h_min -22
_diffrn_reflns_limit_k_max 13
_diffrn_reflns_limit_k_min -9
_diffrn_reflns_limit_l_max 27
_diffrn_reflns_limit_l_min -27
_diffrn_reflns_number 22454
_diffrn_reflns_theta_full 25.03
_diffrn_reflns_theta_max 25.03
_diffrn_reflns_theta_min 1.47
_exptl_absorpt_coefficient_mu 1.233
_exptl_absorpt_correction_T_max 0.821
_exptl_absorpt_correction_T_min 0.706
_exptl_absorpt_correction_type multi-scan
_exptl_crystal_colour colourless
_exptl_crystal_density_diffrn 1.251
_exptl_crystal_density_method 'not measured'
_exptl_crystal_description prism
_exptl_crystal_F_000 2040
_exptl_crystal_size_max 0.22
_exptl_crystal_size_mid 0.17
_exptl_crystal_size_min 0.16
_refine_diff_density_max 0.540
_refine_diff_density_min -0.569
_refine_diff_density_rms 0.128
_refine_ls_extinction_method none
_refine_ls_goodness_of_fit_ref 0.986
_refine_ls_hydrogen_treatment constr
_refine_ls_matrix_type full
_refine_ls_number_parameters 516
_refine_ls_number_reflns 8932
_refine_ls_number_restraints 0
_refine_ls_restrained_S_all 0.986
_refine_ls_R_factor_all 0.1949
_refine_ls_R_factor_gt 0.0940
_refine_ls_shift/su_max 0.000
_refine_ls_shift/su_mean 0.000
_refine_ls_structure_factor_coef Fsqd
_refine_ls_weighting_details 'calc w=1/[\s^2^(Fo^2^)+(0.1132P)^2^+0.0000P] where P=(Fo^2^+2Fc^2^)/3'
_refine_ls_weighting_scheme calc
_refine_ls_wR_factor_gt 0.2117
_refine_ls_wR_factor_ref 0.2483
_reflns_number_gt 4174
_reflns_number_total 8932
_reflns_threshold_expression >2sigma(I)
_cod_data_source_file b612235c.txt
_cod_data_source_block rp22
_cod_depositor_comments
;
The following automatic conversions were performed:
'_symmetry_cell_setting' value 'Monoclinic' changed to 'monoclinic'
according to '/home/saulius/struct/CIF-dictionaries/cif_core.dic'
dictionary named 'cif_core.dic' version 2.4.1 from
2010-06-29.

'_exptl_absorpt_correction_type' value 'MULTI-SCAN' changed
to 'multi-scan' according to
'/home/saulius/struct/CIF-dictionaries/cif_core.dic' dictionary named
'cif_core.dic' version 2.4.1 from 2010-06-29.

Automatic conversion script
Id: cif_fix_enum 1527 2010-12-29 10:47:43Z saulius 
;
_cod_original_cell_volume 5361.4(13)
_cod_original_sg_symbol_H-M P2(1)/n
_cod_database_code 7151331

loop_
_symmetry_equiv_pos_as_xyz
'x, y, z'
'-x+1/2, y+1/2, -z+1/2'
'-x, -y, -z'
'x-1/2, -y-1/2, z-1/2'

loop_
_atom_site_label
_atom_site_type_symbol
_atom_site_fract_x
_atom_site_fract_y
_atom_site_fract_z
_atom_site_U_iso_or_equiv
_atom_site_adp_type
_atom_site_occupancy
_atom_site_symmetry_multiplicity
_atom_site_calc_flag
_atom_site_refinement_flags
_atom_site_disorder_assembly
_atom_site_disorder_group
Pd Pd 0.27582(4) -0.00811(7) 0.11283(4) 0.0362(3) Uani 1 1 d . . .
Br2 Br 0.26201(6) -0.14195(12) 0.19709(5) 0.0578(4) Uani 1 1 d . . .
S S 0.29860(16) 0.2125(3) -0.04919(14) 0.0565(9) Uani 1 1 d . . .
P1 P 0.38440(14) 0.0067(3) 0.15268(13) 0.0445(8) Uani 1 1 d . . .
P2 P 0.16605(13) -0.0111(3) 0.07220(12) 0.0416(8) Uani 1 1 d . . .
C1 C 0.2878(5) 0.0720(9) 0.0398(4) 0.032(3) Uani 1 1 d . . .
C2 C 0.3033(5) 0.0031(10) -0.0095(5) 0.045(3) Uani 1 1 d . . .
H2 H 0.3072 -0.0795 -0.0075 0.054 Uiso 1 1 calc R . .
C3 C 0.3118(5) 0.0644(10) -0.0580(5) 0.040(3) Uani 1 1 d . . .
C4 C 0.2850(5) 0.1893(11) 0.0213(4) 0.043(3) Uani 1 1 d . . .
C5 C 0.2695(6) 0.2969(12) 0.0502(6) 0.056(3) Uani 1 1 d . . .
C6 C 0.2387(8) 0.3836(15) 0.1375(6) 0.093(5) Uani 1 1 d . . .
H6A H 0.2075 0.4285 0.1088 0.112 Uiso 1 1 calc R . .
H6B H 0.2188 0.3577 0.1696 0.112 Uiso 1 1 calc R . .
C7 C 0.2952(9) 0.4611(17) 0.1625(8) 0.135(8) Uani 1 1 d . . .
H7A H 0.3321 0.4120 0.1762 0.203 Uiso 1 1 calc R . .
H7B H 0.2867 0.5068 0.1955 0.203 Uiso 1 1 calc R . .
H7C H 0.3028 0.5143 0.1319 0.203 Uiso 1 1 calc R . .
C8 C 0.3269(6) 0.0126(13) -0.1113(6) 0.060(4) Uani 1 1 d . . .
C9 C 0.3631(7) -0.0843(15) -0.1098(6) 0.082(5) Uani 1 1 d . . .
H9 H 0.3792 -0.1223 -0.0735 0.099 Uiso 1 1 calc R . .
C10 C 0.3770(7) -0.1297(15) -0.1630(8) 0.092(5) Uani 1 1 d . . .
H10 H 0.4024 -0.1974 -0.1612 0.111 Uiso 1 1 calc R . .
C11 C 0.3541(7) -0.0769(18) -0.2168(6) 0.080(5) Uani 1 1 d . A .
C12 C 0.3183(8) 0.0220(17) -0.2186(6) 0.091(5) Uani 1 1 d . . .
H12 H 0.3026 0.0577 -0.2556 0.109 Uiso 1 1 calc R . .
C13 C 0.3036(7) 0.0734(14) -0.1684(6) 0.084(5) Uani 1 1 d . . .
H13 H 0.2799 0.1435 -0.1708 0.101 Uiso 1 1 calc R . .
C14 C 0.3639(7) -0.1314(16) -0.2746(8) 0.110(6) Uani 1 1 d . . .
C20 C 0.4292(6) -0.1257(11) 0.1383(5) 0.050(3) Uani 1 1 d . . .
C21 C 0.4937(7) -0.1208(14) 0.1400(6) 0.076(4) Uani 1 1 d . . .
H21 H 0.5153 -0.0486 0.1480 0.091 Uiso 1 1 calc R . .
C22 C 0.5263(6) -0.2211(14) 0.1301(7) 0.075(4) Uani 1 1 d . . .
H22 H 0.5698 -0.2163 0.1313 0.090 Uiso 1 1 calc R . .
C23 C 0.4955(7) -0.3285(13) 0.1184(6) 0.071(4) Uani 1 1 d . . .
H23 H 0.5183 -0.3966 0.1129 0.086 Uiso 1 1 calc R . .
C24 C 0.4320(8) -0.3352(12) 0.1150(6) 0.080(4) Uani 1 1 d . . .
H24 H 0.4102 -0.4065 0.1046 0.096 Uiso 1 1 calc R . .
C25 C 0.3980(6) -0.2289(11) 0.1279(6) 0.059(4) Uani 1 1 d . . .
H25 H 0.3549 -0.2333 0.1288 0.071 Uiso 1 1 calc R . .
C30 C 0.4272(6) 0.1290(12) 0.1250(6) 0.054(3) Uani 1 1 d . . .
C31 C 0.4418(6) 0.1231(14) 0.0701(7) 0.084(5) Uani 1 1 d . . .
H31 H 0.4307 0.0538 0.0479 0.100 Uiso 1 1 calc R . .
C32 C 0.4716(7) 0.2119(18) 0.0450(8) 0.094(6) Uani 1 1 d . . .
H32 H 0.4817 0.2058 0.0075 0.113 Uiso 1 1 calc R . .
C33 C 0.4856(9) 0.316(2) 0.0832(14) 0.149(10) Uani 1 1 d . . .
H33 H 0.5066 0.3796 0.0694 0.178 Uiso 1 1 calc R . .
C34 C 0.4708(9) 0.3285(18) 0.1359(9) 0.116(7) Uani 1 1 d . . .
H34 H 0.4799 0.3981 0.1583 0.139 Uiso 1 1 calc R . .
C35 C 0.4421(7) 0.2349(15) 0.1556(7) 0.086(5) Uani 1 1 d . . .
H35 H 0.4314 0.2421 0.1928 0.103 Uiso 1 1 calc R . .
C40 C 0.4003(6) 0.0264(10) 0.2330(5) 0.047(3) Uani 1 1 d . . .
C41 C 0.4484(6) -0.0329(11) 0.2723(6) 0.065(4) Uani 1 1 d . . .
H41 H 0.4741 -0.0865 0.2573 0.078 Uiso 1 1 calc R . .
C42 C 0.4590(8) -0.0144(15) 0.3332(6) 0.090(5) Uani 1 1 d . . .
H42 H 0.4908 -0.0567 0.3592 0.108 Uiso 1 1 calc R . .
C43 C 0.4227(9) 0.0662(18) 0.3549(6) 0.095(6) Uani 1 1 d . . .
H43 H 0.4299 0.0790 0.3961 0.115 Uiso 1 1 calc R . .
C44 C 0.3768(7) 0.1276(15) 0.3182(6) 0.082(5) Uani 1 1 d . . .
H44 H 0.3534 0.1842 0.3340 0.098 Uiso 1 1 calc R . .
C45 C 0.3638(6) 0.1075(12) 0.2565(6) 0.070(4) Uani 1 1 d . . .
H45 H 0.3308 0.1484 0.2314 0.084 Uiso 1 1 calc R . .
C50 C 0.1201(5) 0.0117(10) 0.1294(5) 0.043(3) Uani 1 1 d . . .
C51 C 0.0667(6) -0.0527(13) 0.1318(5) 0.065(4) Uani 1 1 d . . .
H51 H 0.0530 -0.1130 0.1040 0.078 Uiso 1 1 calc R . .
C52 C 0.0327(6) -0.0281(15) 0.1761(7) 0.091(5) Uani 1 1 d . . .
H52 H -0.0041 -0.0717 0.1767 0.109 Uiso 1 1 calc R . .
C53 C 0.0517(8) 0.0576(18) 0.2181(7) 0.098(6) Uani 1 1 d . . .
H53 H 0.0285 0.0739 0.2471 0.118 Uiso 1 1 calc R . .
C54 C 0.1072(8) 0.1201(14) 0.2162(6) 0.078(5) Uani 1 1 d . . .
H54 H 0.1214 0.1792 0.2445 0.094 Uiso 1 1 calc R . .
C55 C 0.1412(6) 0.0963(11) 0.1736(5) 0.052(3) Uani 1 1 d . . .
H55 H 0.1790 0.1374 0.1742 0.063 Uiso 1 1 calc R . .
C60 C 0.1329(5) 0.1045(11) 0.0173(5) 0.044(3) Uani 1 1 d . . .
C61 C 0.1031(7) 0.2075(12) 0.0326(7) 0.078(4) Uani 1 1 d . . .
H61 H 0.0979 0.2189 0.0716 0.094 Uiso 1 1 calc R . .
C62 C 0.0817(8) 0.2923(13) -0.0114(8) 0.088(5) Uani 1 1 d . . .
H62 H 0.0616 0.3601 -0.0009 0.106 Uiso 1 1 calc R . .
C63 C 0.0883(7) 0.2821(16) -0.0682(8) 0.090(5) Uani 1 1 d . . .
H63 H 0.0723 0.3402 -0.0966 0.107 Uiso 1 1 calc R . .
C64 C 0.1194(6) 0.1836(15) -0.0833(6) 0.077(5) Uani 1 1 d . . .
H64 H 0.1259 0.1762 -0.1221 0.092 Uiso 1 1 calc R . .
C65 C 0.1417(6) 0.0935(12) -0.0410(6) 0.061(4) Uani 1 1 d . . .
H65 H 0.1623 0.0268 -0.0520 0.073 Uiso 1 1 calc R . .
C70 C 0.1391(5) -0.1476(10) 0.0321(5) 0.040(3) Uani 1 1 d . . .
C71 C 0.1767(6) -0.2485(12) 0.0429(5) 0.054(3) Uani 1 1 d . . .
H71 H 0.2151 -0.2468 0.0711 0.065 Uiso 1 1 calc R . .
C72 C 0.1573(8) -0.3495(13) 0.0122(7) 0.078(4) Uani 1 1 d . . .
H72 H 0.1832 -0.4169 0.0193 0.094 Uiso 1 1 calc R . .
C73 C 0.1004(9) -0.3559(16) -0.0293(7) 0.091(5) Uani 1 1 d . . .
H73 H 0.0875 -0.4265 -0.0498 0.109 Uiso 1 1 calc R . .
C74 C 0.0635(7) -0.2566(16) -0.0396(7) 0.084(5) Uani 1 1 d . . .
H74 H 0.0254 -0.2577 -0.0683 0.101 Uiso 1 1 calc R . .
C75 C 0.0822(6) -0.1550(12) -0.0076(5) 0.062(4) Uani 1 1 d . . .
H75 H 0.0552 -0.0890 -0.0132 0.074 Uiso 1 1 calc R . .
O2 O 0.2607(4) 0.2746(7) 0.1068(4) 0.062(2) Uani 1 1 d . . .
O1 O 0.2625(6) 0.3935(8) 0.0275(4) 0.100(4) Uani 1 1 d . . .
F2 F 0.3136 -0.1236 -0.3186 0.167 Uani 0.46 1 d P A 1
F1 F 0.4009 -0.2196 -0.2514 0.214 Uani 0.46 1 d P A 1
F3 F 0.4110 -0.0825 -0.2936 0.177 Uani 0.46 1 d P A 1
F5 F 0.3217 -0.2076 -0.2985 0.107 Uani 0.54 1 d P A 2
F4 F 0.3682 -0.0492 -0.3146 0.115 Uani 0.54 1 d P A 2
F6 F 0.4200 -0.1790 -0.2711 0.114 Uani 0.54 1 d P A 2

loop_
_atom_site_aniso_label
_atom_site_aniso_U_11
_atom_site_aniso_U_22
_atom_site_aniso_U_33
_atom_site_aniso_U_23
_atom_site_aniso_U_13
_atom_site_aniso_U_12
Pd 0.0374(5) 0.0380(5) 0.0335(5) 0.0058(5) 0.0083(4) -0.0005(5)
Br2 0.0583(8) 0.0706(10) 0.0443(7) 0.0208(7) 0.0108(6) -0.0046(7)
S 0.076(2) 0.052(2) 0.0473(19) 0.0049(16) 0.0273(17) -0.0040(18)
P1 0.0430(18) 0.0432(19) 0.0446(17) 0.0048(16) 0.0034(14) -0.0007(17)
P2 0.0392(17) 0.0453(19) 0.0401(16) 0.0018(16) 0.0086(14) -0.0037(16)
C1 0.043(7) 0.034(7) 0.022(5) 0.009(5) 0.012(5) 0.006(6)
C2 0.052(7) 0.042(7) 0.043(6) 0.011(6) 0.017(6) -0.009(6)
C3 0.034(7) 0.049(7) 0.036(6) -0.007(6) 0.006(5) 0.007(6)
C4 0.048(7) 0.052(8) 0.031(6) -0.009(6) 0.014(6) 0.005(6)
C5 0.075(10) 0.052(9) 0.047(8) 0.003(7) 0.026(7) -0.007(8)
C6 0.127(14) 0.105(14) 0.053(9) 0.000(9) 0.031(9) -0.018(12)
C7 0.18(2) 0.120(16) 0.111(15) -0.070(13) 0.050(14) -0.062(15)
C8 0.065(9) 0.057(9) 0.060(9) 0.003(8) 0.019(7) -0.021(8)
C9 0.106(13) 0.090(12) 0.063(10) -0.011(9) 0.044(9) -0.004(11)
C10 0.091(12) 0.090(13) 0.108(14) -0.029(12) 0.048(11) -0.020(10)
C11 0.084(12) 0.125(15) 0.041(8) -0.026(10) 0.033(9) -0.002(11)
C12 0.093(13) 0.136(17) 0.047(9) -0.017(10) 0.021(9) 0.001(11)
C13 0.106(13) 0.085(12) 0.060(10) -0.039(9) 0.014(9) -0.012(10)
C14 0.092(12) 0.104(14) 0.137(16) -0.006(12) 0.033(11) 0.031(11)
C20 0.061(9) 0.046(8) 0.038(7) 0.010(6) 0.005(6) 0.005(7)
C21 0.057(10) 0.080(11) 0.095(11) 0.001(9) 0.027(8) 0.007(9)
C22 0.033(8) 0.076(11) 0.121(13) -0.004(10) 0.029(8) 0.009(8)
C23 0.053(10) 0.059(10) 0.101(12) -0.020(9) 0.014(8) 0.018(8)
C24 0.096(13) 0.052(10) 0.099(12) -0.004(9) 0.038(10) -0.026(9)
C25 0.059(9) 0.044(8) 0.081(10) -0.008(7) 0.031(7) -0.006(7)
C30 0.055(9) 0.048(9) 0.057(8) 0.012(7) 0.008(7) -0.009(7)
C31 0.064(10) 0.082(12) 0.088(12) 0.026(10) -0.020(9) -0.019(9)
C32 0.075(11) 0.101(14) 0.112(14) 0.049(12) 0.031(10) -0.017(11)
C33 0.098(15) 0.096(17) 0.26(3) 0.07(2) 0.061(19) -0.019(13)
C34 0.149(18) 0.099(15) 0.125(16) 0.007(13) 0.088(14) -0.034(13)
C35 0.077(11) 0.083(12) 0.097(12) 0.034(11) 0.018(9) 0.012(10)
C40 0.051(8) 0.040(8) 0.045(7) -0.007(6) 0.002(6) 0.003(6)
C41 0.066(9) 0.044(8) 0.077(10) -0.005(7) -0.004(8) 0.011(7)
C42 0.093(12) 0.123(15) 0.042(8) 0.001(9) -0.016(8) 0.024(11)
C43 0.104(14) 0.147(18) 0.033(8) -0.017(10) 0.011(9) -0.031(13)
C44 0.072(10) 0.117(14) 0.052(9) -0.041(10) 0.004(8) 0.002(10)
C45 0.069(10) 0.058(9) 0.074(10) -0.014(8) -0.009(8) 0.008(8)
C50 0.037(7) 0.039(7) 0.053(7) 0.008(7) 0.013(5) 0.002(6)
C51 0.061(9) 0.087(11) 0.054(8) -0.011(8) 0.025(7) -0.013(8)
C52 0.049(9) 0.130(16) 0.097(12) -0.020(11) 0.022(9) -0.042(9)
C53 0.078(13) 0.142(17) 0.080(12) -0.016(12) 0.028(10) -0.012(12)
C54 0.094(12) 0.090(12) 0.049(8) -0.023(8) 0.014(8) 0.021(10)
C55 0.054(8) 0.055(8) 0.048(7) 0.007(7) 0.011(7) 0.003(7)
C60 0.040(7) 0.051(8) 0.036(7) -0.002(6) -0.005(6) -0.022(6)
C61 0.084(11) 0.045(9) 0.102(12) 0.020(9) 0.011(9) 0.000(8)
C62 0.123(14) 0.047(9) 0.106(13) 0.018(10) 0.049(11) 0.009(9)
C63 0.077(11) 0.098(14) 0.094(13) 0.075(11) 0.020(10) 0.011(10)
C64 0.061(10) 0.095(13) 0.061(9) 0.037(9) -0.017(8) -0.007(9)
C65 0.053(8) 0.056(9) 0.075(10) 0.007(8) 0.019(7) 0.009(7)
C70 0.039(7) 0.045(7) 0.037(6) 0.003(6) 0.012(6) -0.001(6)
C71 0.058(8) 0.056(9) 0.052(8) -0.016(7) 0.020(7) -0.001(7)
C72 0.110(13) 0.055(10) 0.074(10) 0.004(9) 0.030(10) 0.029(10)
C73 0.127(15) 0.086(13) 0.064(10) -0.033(10) 0.030(11) -0.046(12)
C74 0.077(11) 0.074(12) 0.096(12) -0.015(10) 0.009(9) 0.005(10)
C75 0.057(9) 0.063(9) 0.061(8) -0.034(8) 0.006(7) 0.001(8)
O2 0.084(7) 0.044(5) 0.063(6) -0.008(5) 0.028(5) -0.010(5)
O1 0.191(12) 0.041(6) 0.089(7) 0.015(6) 0.078(8) 0.023(7)
F2 0.189 0.211 0.105 -0.068 0.042 0.013
F1 0.320 0.206 0.154 0.017 0.138 0.083
F3 0.144 0.217 0.182 -0.028 0.063 -0.008
F5 0.101 0.111 0.112 -0.053 0.027 -0.026
F4 0.130 0.130 0.105 -0.018 0.066 0.009
F6 0.130 0.161 0.058 -0.014 0.035 0.037

loop_
_atom_type_symbol
_atom_type_description
_atom_type_scat_dispersion_real
_atom_type_scat_dispersion_imag
_atom_type_scat_source
C C 0.0033 0.0016 'International Tables Vol C Tables 4.2.6.8 and 6.1.1.4'
H H 0.0000 0.0000 'International Tables Vol C Tables 4.2.6.8 and 6.1.1.4'
O O 0.0106 0.0060 'International Tables Vol C Tables 4.2.6.8 and 6.1.1.4'
F F 0.0171 0.0103 'International Tables Vol C Tables 4.2.6.8 and 6.1.1.4'
P P 0.1023 0.0942 'International Tables Vol C Tables 4.2.6.8 and 6.1.1.4'
S S 0.1246 0.1234 'International Tables Vol C Tables 4.2.6.8 and 6.1.1.4'
Br Br -0.2901 2.4595 'International Tables Vol C Tables 4.2.6.8 and 6.1.1.4'
Pd Pd -0.9988 1.0072 'International Tables Vol C Tables 4.2.6.8 and 6.1.1.4'

loop_
_geom_angle_atom_site_label_1
_geom_angle_atom_site_label_2
_geom_angle_atom_site_label_3
_geom_angle
_geom_angle_site_symmetry_1
_geom_angle_site_symmetry_3
_geom_angle_publ_flag
C1 Pd P1 89.7(3) . . ?
C1 Pd P2 88.6(3) . . ?
P1 Pd P2 176.73(12) . . ?
C1 Pd Br2 170.5(3) . . ?
P1 Pd Br2 91.02(8) . . ?
P2 Pd Br2 91.08(8) . . ?
C3 S C4 91.7(6) . . ?
C40 P1 C30 105.1(6) . . ?
C40 P1 C20 106.9(5) . . ?
C30 P1 C20 102.8(6) . . ?
C40 P1 Pd 111.1(4) . . ?
C30 P1 Pd 117.0(4) . . ?
C20 P1 Pd 113.2(4) . . ?
C70 P2 C50 108.6(5) . . ?
C70 P2 C60 102.5(5) . . ?
C50 P2 C60 101.6(5) . . ?
C70 P2 Pd 113.4(4) . . ?
C50 P2 Pd 111.7(4) . . ?
C60 P2 Pd 118.0(4) . . ?
C4 C1 C2 105.5(9) . . ?
C4 C1 Pd 133.9(8) . . ?
C2 C1 Pd 120.6(7) . . ?
C3 C2 C1 117.3(10) . . ?
C2 C3 C8 125.5(11) . . ?
C2 C3 S 110.1(8) . . ?
C8 C3 S 124.3(9) . . ?
C1 C4 C5 130.7(10) . . ?
C1 C4 S 115.3(8) . . ?
C5 C4 S 113.9(9) . . ?
O1 C5 O2 123.0(12) . . ?
O1 C5 C4 125.1(11) . . ?
O2 C5 C4 111.8(11) . . ?
C7 C6 O2 109.5(13) . . ?
C9 C8 C3 122.8(13) . . ?
C9 C8 C13 119.2(13) . . ?
C3 C8 C13 118.0(13) . . ?
C8 C9 C10 120.3(16) . . ?
C11 C10 C9 121.5(16) . . ?
C12 C11 C10 118.5(14) . . ?
C12 C11 C14 119.6(15) . . ?
C10 C11 C14 121.7(17) . . ?
C11 C12 C13 123.5(15) . . ?
C12 C13 C8 116.9(15) . . ?
F5 C14 F3 131.8(14) . . ?
F5 C14 F6 108.2(12) . . ?
F3 C14 F6 54.6(6) . . ?
F5 C14 F2 47.6(6) . . ?
F3 C14 F2 106.6(13) . . ?
F6 C14 F2 132.1(14) . . ?
F5 C14 F1 88.9(11) . . ?
F3 C14 F1 90.3(9) . . ?
F6 C14 F1 36.2(4) . . ?
F2 C14 F1 133.6(15) . . ?
F5 C14 F4 108.7(13) . . ?
F3 C14 F4 45.4(6) . . ?
F6 C14 F4 97.2(11) . . ?
F2 C14 F4 65.8(8) . . ?
F1 C14 F4 133.1(13) . . ?
F5 C14 C11 115.1(13) . . ?
F3 C14 C11 112.7(14) . . ?
F6 C14 C11 114.5(14) . . ?
F2 C14 C11 113.4(12) . . ?
F1 C14 C11 98.0(14) . . ?
F4 C14 C11 111.7(14) . . ?
C25 C20 C21 120.2(13) . . ?
C25 C20 P1 118.1(10) . . ?
C21 C20 P1 121.7(11) . . ?
C22 C21 C20 120.7(14) . . ?
C21 C22 C23 120.7(12) . . ?
C24 C23 C22 119.9(13) . . ?
C23 C24 C25 119.1(13) . . ?
C20 C25 C24 119.4(12) . . ?
C31 C30 C35 115.8(13) . . ?
C31 C30 P1 121.0(12) . . ?
C35 C30 P1 123.1(11) . . ?
C30 C31 C32 124.9(17) . . ?
C31 C32 C33 112.8(17) . . ?
C34 C33 C32 124.9(19) . . ?
C33 C34 C35 116(2) . . ?
C34 C35 C30 125.1(16) . . ?
C41 C40 C45 117.9(12) . . ?
C41 C40 P1 123.5(10) . . ?
C45 C40 P1 118.6(9) . . ?
C42 C41 C40 121.5(13) . . ?
C43 C42 C41 119.3(14) . . ?
C44 C43 C42 121.1(13) . . ?
C43 C44 C45 120.6(14) . . ?
C40 C45 C44 119.6(13) . . ?
C51 C50 C55 118.3(11) . . ?
C51 C50 P2 123.1(10) . . ?
C55 C50 P2 118.6(9) . . ?
C50 C51 C52 120.1(13) . . ?
C53 C52 C51 121.8(14) . . ?
C52 C53 C54 117.6(15) . . ?
C55 C54 C53 121.3(14) . . ?
C54 C55 C50 120.9(12) . . ?
C65 C60 C61 118.5(12) . . ?
C65 C60 P2 118.6(10) . . ?
C61 C60 P2 122.7(10) . . ?
C62 C61 C60 118.7(15) . . ?
C63 C62 C61 123.7(15) . . ?
C62 C63 C64 118.2(14) . . ?
C63 C64 C65 121.0(14) . . ?
C60 C65 C64 119.9(13) . . ?
C75 C70 C71 118.4(11) . . ?
C75 C70 P2 122.2(10) . . ?
C71 C70 P2 119.4(9) . . ?
C72 C71 C70 119.6(12) . . ?
C71 C72 C73 121.9(14) . . ?
C74 C73 C72 118.3(15) . . ?
C73 C74 C75 119.9(15) . . ?
C70 C75 C74 121.8(13) . . ?
C5 O2 C6 114.0(10) . . ?

loop_
_geom_bond_atom_site_label_1
_geom_bond_atom_site_label_2
_geom_bond_distance
_geom_bond_site_symmetry_2
_geom_bond_publ_flag
Pd C1 1.960(9) . ?
Pd P1 2.315(3) . ?
Pd P2 2.337(3) . ?
Pd Br2 2.5084(14) . ?
S C3 1.701(12) . ?
S C4 1.717(10) . ?
P1 C40 1.805(11) . ?
P1 C30 1.836(12) . ?
P1 C20 1.834(12) . ?
P2 C70 1.811(12) . ?
P2 C50 1.818(11) . ?
P2 C60 1.836(12) . ?
C1 C4 1.378(14) . ?
C1 C2 1.463(14) . ?
C2 C3 1.348(14) . ?
C3 C8 1.449(16) . ?
C4 C5 1.448(16) . ?
C5 O1 1.195(14) . ?
C5 O2 1.370(13) . ?
C6 C7 1.50(2) . ?
C6 O2 1.533(16) . ?
C8 C9 1.331(18) . ?
C8 C13 1.461(18) . ?
C9 C10 1.409(18) . ?
C10 C11 1.36(2) . ?
C11 C12 1.34(2) . ?
C11 C14 1.51(2) . ?
C12 C13 1.381(18) . ?
C14 F5 1.278(18) . ?
C14 F3 1.305(17) . ?
C14 F6 1.303(15) . ?
C14 F2 1.308(17) . ?
C14 F1 1.306(16) . ?
C14 F4 1.315(18) . ?
C20 C25 1.331(15) . ?
C20 C21 1.378(16) . ?
C21 C22 1.369(18) . ?
C22 C23 1.370(17) . ?
C23 C24 1.351(17) . ?
C24 C25 1.459(17) . ?
C30 C31 1.360(18) . ?
C30 C35 1.379(19) . ?
C31 C32 1.375(19) . ?
C32 C33 1.45(3) . ?
C33 C34 1.32(3) . ?
C34 C35 1.34(2) . ?
C40 C41 1.382(16) . ?
C40 C45 1.383(15) . ?
C41 C42 1.375(18) . ?
C42 C43 1.35(2) . ?
C43 C44 1.34(2) . ?
C44 C45 1.395(16) . ?
C50 C51 1.366(15) . ?
C50 C55 1.387(15) . ?
C51 C52 1.398(17) . ?
C52 C53 1.36(2) . ?
C53 C54 1.390(19) . ?
C54 C55 1.364(16) . ?
C60 C65 1.391(15) . ?
C60 C61 1.400(17) . ?
C61 C62 1.387(18) . ?
C62 C63 1.343(19) . ?
C63 C64 1.37(2) . ?
C64 C65 1.408(17) . ?
C70 C75 1.355(15) . ?
C70 C71 1.379(15) . ?
C71 C72 1.348(17) . ?
C72 C73 1.376(19) . ?
C73 C74 1.36(2) . ?
C74 C75 1.365(18) . ?
